data_7059942
loop_
_publ_author_name
'Espitia Cogollo, E.'
'Piro, O. E.'
'Echeverr\'ia, G. A.'
'Tuttolomondo, M. E.'
'P\'erez, H.'
'Jios, J. L.'
'Ulic, S. E.'

_publ_section_title
;
 Hydrogen bonding interactions in fluorinated 1,2,3-triazole derivatives
;
_journal_issue 37
_journal_name_full 'New Journal of Chemistry'
_journal_page_first 16006
_journal_page_last 16019
_journal_paper_doi 10.1039/D0NJ02914A
_journal_volume 44
_journal_year 2020
_chemical_formula_sum 'C10 H5 F3 N4 O4'
_chemical_formula_weight 302.18
_chemical_name_systematic 4-(2-hydroxy-5-nitrophenyl)carbonyl-5-trifluoromethyl-2H-1,2,3-triazol
_space_group_crystal_system monoclinic
_space_group_IT_number 14
_space_group_name_Hall '-P 2yn'
_space_group_name_H-M_alt 'P 1 21/n 1'
_atom_sites_solution_hydrogens difmap
_atom_sites_solution_primary dual
_atom_sites_solution_secondary difmap
_audit_creation_method SHELXL-2014/7
_audit_update_record
;
2017-12-06 deposited with the CCDC.	2020-08-24 downloaded from the CCDC.
;
_cell_angle_alpha 90
_cell_angle_beta 94.057(4)
_cell_angle_gamma 90
_cell_formula_units_Z 4
_cell_length_a 5.0192(2)
_cell_length_b 17.4035(6)
_cell_length_c 13.0726(5)
_cell_measurement_reflns_used 1229
_cell_measurement_temperature 297(2)
_cell_measurement_theta_max 24.7770
_cell_measurement_theta_min 4.4080
_cell_volume 1139.05(7)
_computing_cell_refinement 'CrysAlisPro 1.171.38.41 (Rigaku OD, 2015)'
_computing_data_collection 'CrysAlisPro 1.171.38.41 (Rigaku OD, 2015)'
_computing_data_reduction 'CrysAlisPro 1.171.38.41 (Rigaku OD, 2015)'
_computing_molecular_graphics 'ORTEP-3 (Farrugia, 1997)'
_computing_publication_material 'SHELXL-2014/7 (Sheldrick, 2014)'
_computing_structure_refinement 'SHELXL-2014/7 (Sheldrick, 2014)'
_computing_structure_solution 'SHELXT (Sheldrick, 2015)'
_diffrn_ambient_temperature 297(2)
_diffrn_detector 'CCD plate'
_diffrn_detector_area_resol_mean 16.0604
_diffrn_detector_type Eos
_diffrn_measured_fraction_theta_full 0.998
_diffrn_measured_fraction_theta_max 0.827
_diffrn_measurement_device 'four-circle diffractometer'
_diffrn_measurement_device_type 'Xcalibur, Eos, Gemini'
_diffrn_radiation_monochromator graphite
_diffrn_radiation_probe x-ray
_diffrn_radiation_type 'Mo K\a'
_diffrn_radiation_wavelength 0.71073
_diffrn_reflns_av_R_equivalents 0.0252
_diffrn_reflns_av_unetI/netI 0.0386
_diffrn_reflns_Laue_measured_fraction_full 0.998
_diffrn_reflns_Laue_measured_fraction_max 0.827
_diffrn_reflns_limit_h_max 6
_diffrn_reflns_limit_h_min -6
_diffrn_reflns_limit_k_max 23
_diffrn_reflns_limit_k_min -14
_diffrn_reflns_limit_l_max 17
_diffrn_reflns_limit_l_min -17
_diffrn_reflns_number 4851
_diffrn_reflns_point_group_measured_fraction_full 0.998
_diffrn_reflns_point_group_measured_fraction_max 0.827
_diffrn_reflns_theta_full 25.242
_diffrn_reflns_theta_max 28.790
_diffrn_reflns_theta_min 3.337
_diffrn_source 'fine-focus sealed X-ray tube'
_diffrn_source_type 'Enhance (Mo) X-ray Source'
_exptl_absorpt_coefficient_mu 0.169
_exptl_absorpt_correction_T_max 1.00000
_exptl_absorpt_correction_T_min 0.93741
_exptl_absorpt_correction_type multi-scan
_exptl_absorpt_process_details
;
CrysAlisPro 1.171.38.41 (Rigaku Oxford Diffraction, 2015)
Empirical absorption correction using spherical harmonics,
 implemented in SCALE3 ABSPACK scaling algorithm.
;
_exptl_crystal_colour colorless
_exptl_crystal_density_diffrn 1.762
_exptl_crystal_description fragment
_exptl_crystal_F_000 608
_exptl_crystal_recrystallization_method 'Re-crystallisation from solvent: Ethanol'
_exptl_crystal_size_max 0.366
_exptl_crystal_size_mid 0.181
_exptl_crystal_size_min 0.146
_refine_diff_density_max 0.269
_refine_diff_density_min -0.248
_refine_diff_density_rms 0.047
_refine_ls_extinction_method none
_refine_ls_goodness_of_fit_ref 1.020
_refine_ls_hydrogen_treatment refall
_refine_ls_matrix_type full
_refine_ls_number_parameters 210
_refine_ls_number_reflns 2451
_refine_ls_number_restraints 0
_refine_ls_restrained_S_all 1.020
_refine_ls_R_factor_all 0.0841
_refine_ls_R_factor_gt 0.0535
_refine_ls_shift/su_max 0.001
_refine_ls_shift/su_mean 0.000
_refine_ls_structure_factor_coef Fsqd
_refine_ls_weighting_details 'w=1/[\s^2^(Fo^2^)+(0.0680P)^2^+0.3532P] where P=(Fo^2^+2Fc^2^)/3'
_refine_ls_weighting_scheme calc
_refine_ls_wR_factor_gt 0.1287
_refine_ls_wR_factor_ref 0.1535
_reflns_Friedel_coverage 0.000
_reflns_number_gt 1630
_reflns_number_total 2451
_reflns_threshold_expression 'I > 2\s(I)'
_cod_data_source_file d0nj02914a2.cif
_cod_data_source_block NitroTrz
_cod_depositor_comments 'Adding full bibliography for 7059939--7059942.cif.'
_cod_original_sg_symbol_H-M 'P 21/n'
_cod_database_code 7059942
_shelx_shelxl_version_number 2014/7
_shelx_space_group_comment
;
The symmetry employed for this shelxl refinement is uniquely defined
by the following loop, which should always be used as a source of
symmetry information in preference to the above space-group names.
They are only intended as comments.
;
_shelx_estimated_absorpt_t_min 0.941
_shelx_estimated_absorpt_t_max 0.976
_oxdiff_exptl_absorpt_empirical_full_min 0.864
_oxdiff_exptl_absorpt_empirical_full_max 1.107
_oxdiff_exptl_absorpt_empirical_details
;
Empirical correction (ABSPACK) includes:
- Absorption correction using spherical harmonics
- Frame scaling
;

loop_
_space_group_symop_operation_xyz
'x, y, z'
'-x+1/2, y+1/2, -z+1/2'
'-x, -y, -z'
'x-1/2, -y-1/2, z-1/2'

loop_
_atom_site_label
_atom_site_type_symbol
_atom_site_fract_x
_atom_site_fract_y
_atom_site_fract_z
_atom_site_U_iso_or_equiv
_atom_site_adp_type
_atom_site_occupancy
_atom_site_site_symmetry_order
_atom_site_calc_flag
_atom_site_refinement_flags_posn
_atom_site_refinement_flags_adp
_atom_site_refinement_flags_occupancy
_atom_site_disorder_assembly
_atom_site_disorder_group
C1 C 0.5368(4) 0.33217(14) 0.69008(17) 0.0400(6) Uani 1 1 d . . . . .
C2 C 0.7593(5) 0.32450(15) 0.76281(18) 0.0447(6) Uani 1 1 d . . . . .
C3 C 0.9127(6) 0.38843(17) 0.7931(2) 0.0542(7) Uani 1 1 d . . . . .
C4 C 0.8537(6) 0.45911(18) 0.7532(2) 0.0546(7) Uani 1 1 d . . . . .
C5 C 0.6356(5) 0.46665(14) 0.6828(2) 0.0485(6) Uani 1 1 d . . . . .
C6 C 0.4788(5) 0.40539(14) 0.6511(2) 0.0443(6) Uani 1 1 d . . . . .
C7 C 0.3844(5) 0.26316(14) 0.65872(19) 0.0443(6) Uani 1 1 d . . . . .
C8 C 0.1630(5) 0.26305(14) 0.57723(18) 0.0413(6) Uani 1 1 d . . . . .
C9 C 0.0330(5) 0.19907(14) 0.53199(19) 0.0434(6) Uani 1 1 d . . . . .
C10 C 0.0735(6) 0.11456(16) 0.5463(2) 0.0579(7) Uani 1 1 d . . . . .
N1 N 0.5689(6) 0.54251(14) 0.64173(19) 0.0611(7) Uani 1 1 d . . . . .
N2 N 0.0485(4) 0.32606(12) 0.53479(16) 0.0485(5) Uani 1 1 d . . . . .
N3 N -0.1361(5) 0.29805(15) 0.46903(18) 0.0528(6) Uani 1 1 d . . . . .
N4 N -0.1561(4) 0.22257(13) 0.46305(17) 0.0528(6) Uani 1 1 d . . . . .
O1 O 0.3552(5) 0.55123(13) 0.5931(2) 0.0887(8) Uani 1 1 d . . . . .
O2 O 0.7298(6) 0.59426(13) 0.6569(2) 0.0897(8) Uani 1 1 d . . . . .
O3 O 0.8347(4) 0.25720(12) 0.80478(15) 0.0587(5) Uani 1 1 d . . . . .
O4 O 0.4379(4) 0.20053(11) 0.69891(16) 0.0662(6) Uani 1 1 d . . . . .
F1 F 0.3227(3) 0.09287(10) 0.53824(15) 0.0751(6) Uani 1 1 d . . . . .
F2 F 0.0089(4) 0.09099(11) 0.63740(17) 0.0908(7) Uani 1 1 d . . . . .
F3 F -0.0761(4) 0.07585(11) 0.47620(19) 0.1027(8) Uani 1 1 d . . . . .
H3 H 1.069(6) 0.3810(17) 0.844(2) 0.063(8) Uiso 1 1 d . . . . .
H3N H -0.234(7) 0.326(2) 0.435(3) 0.089(12) Uiso 1 1 d . . . . .
H3O H 0.703(9) 0.220(3) 0.775(3) 0.114(14) Uiso 1 1 d . . . . .
H4 H 0.952(6) 0.500(2) 0.770(3) 0.076(10) Uiso 1 1 d . . . . .
H6 H 0.345(5) 0.4131(14) 0.6086(19) 0.037(6) Uiso 1 1 d . . . . .

loop_
_atom_site_aniso_label
_atom_site_aniso_U_11
_atom_site_aniso_U_22
_atom_site_aniso_U_33
_atom_site_aniso_U_23
_atom_site_aniso_U_13
_atom_site_aniso_U_12
C1 0.0431(12) 0.0347(12) 0.0413(12) 0.0006(11) -0.0025(10) 0.0043(10)
C2 0.0495(14) 0.0409(13) 0.0426(13) -0.0006(11) -0.0035(11) 0.0062(11)
C3 0.0552(16) 0.0528(17) 0.0527(16) -0.0035(14) -0.0108(13) -0.0013(13)
C4 0.0603(17) 0.0460(16) 0.0567(16) -0.0083(14) -0.0006(13) -0.0082(14)
C5 0.0613(16) 0.0333(13) 0.0517(14) 0.0028(12) 0.0088(12) 0.0020(11)
C6 0.0478(14) 0.0378(13) 0.0464(14) 0.0026(12) -0.0042(12) 0.0051(11)
C7 0.0481(13) 0.0357(13) 0.0478(13) 0.0027(11) -0.0064(11) 0.0056(10)
C8 0.0449(13) 0.0356(13) 0.0426(13) 0.0068(11) -0.0035(10) 0.0031(10)
C9 0.0429(13) 0.0389(13) 0.0469(13) 0.0042(12) -0.0062(10) 0.0013(10)
C10 0.0586(17) 0.0415(15) 0.0703(19) 0.0073(15) -0.0173(14) -0.0046(13)
N1 0.0854(18) 0.0370(13) 0.0609(15) 0.0040(12) 0.0060(13) 0.0028(12)
N2 0.0531(12) 0.0400(12) 0.0500(12) 0.0049(10) -0.0134(10) 0.0052(9)
N3 0.0549(13) 0.0457(13) 0.0550(13) 0.0092(12) -0.0164(11) 0.0077(11)
N4 0.0517(13) 0.0474(14) 0.0566(13) 0.0037(11) -0.0160(10) -0.0001(10)
O1 0.0986(18) 0.0468(13) 0.117(2) 0.0224(13) -0.0149(15) 0.0143(12)
O2 0.133(2) 0.0423(12) 0.0922(18) 0.0051(12) 0.0005(15) -0.0257(14)
O3 0.0633(12) 0.0454(11) 0.0633(12) 0.0039(9) -0.0238(10) 0.0077(9)
O4 0.0790(13) 0.0362(10) 0.0775(13) 0.0100(10) -0.0357(11) -0.0001(9)
F1 0.0752(12) 0.0530(11) 0.0947(14) -0.0022(9) -0.0110(10) 0.0179(8)
F2 0.1102(16) 0.0621(12) 0.1006(15) 0.0352(11) 0.0120(12) -0.0053(10)
F3 0.1181(16) 0.0438(10) 0.1349(19) -0.0074(11) -0.0708(15) -0.0044(10)

loop_
_atom_type_symbol
_atom_type_description
_atom_type_scat_dispersion_real
_atom_type_scat_dispersion_imag
_atom_type_scat_source
C C 0.0033 0.0016 'International Tables Vol C Tables 4.2.6.8 and 6.1.1.4'
H H 0.0000 0.0000 'International Tables Vol C Tables 4.2.6.8 and 6.1.1.4'
N N 0.0061 0.0033 'International Tables Vol C Tables 4.2.6.8 and 6.1.1.4'
O O 0.0106 0.0060 'International Tables Vol C Tables 4.2.6.8 and 6.1.1.4'
F F 0.0171 0.0103 'International Tables Vol C Tables 4.2.6.8 and 6.1.1.4'

loop_
_geom_angle_atom_site_label_1
_geom_angle_atom_site_label_2
_geom_angle_atom_site_label_3
_geom_angle
_geom_angle_site_symmetry_1
_geom_angle_site_symmetry_3
_geom_angle_publ_flag
C6 C1 C2 117.6(2) . . ?
C6 C1 C7 123.7(2) . . ?
C2 C1 C7 118.7(2) . . ?
O3 C2 C3 116.6(2) . . ?
O3 C2 C1 122.9(2) . . ?
C3 C2 C1 120.5(2) . . ?
C4 C3 C2 120.8(3) . . ?
C3 C4 C5 118.7(3) . . ?
C6 C5 C4 122.4(3) . . ?
C6 C5 N1 118.8(2) . . ?
C4 C5 N1 118.7(2) . . ?
C5 C6 C1 120.0(2) . . ?
O4 C7 C1 120.8(2) . . ?
O4 C7 C8 115.8(2) . . ?
C1 C7 C8 123.4(2) . . ?
N2 C8 C9 107.6(2) . . ?
N2 C8 C7 125.0(2) . . ?
C9 C8 C7 127.4(2) . . ?
N4 C9 C8 109.3(2) . . ?
N4 C9 C10 118.2(2) . . ?
C8 C9 C10 132.4(2) . . ?
F1 C10 F2 106.1(2) . . ?
F1 C10 F3 107.1(3) . . ?
F2 C10 F3 107.6(2) . . ?
F1 C10 C9 113.2(2) . . ?
F2 C10 C9 112.2(3) . . ?
F3 C10 C9 110.4(2) . . ?
O1 N1 O2 122.9(3) . . ?
O1 N1 C5 118.5(2) . . ?
O2 N1 C5 118.6(3) . . ?
N3 N2 C8 103.3(2) . . ?
N2 N3 N4 117.1(2) . . ?
N3 N4 C9 102.7(2) . . ?

loop_
_geom_bond_atom_site_label_1
_geom_bond_atom_site_label_2
_geom_bond_distance
_geom_bond_site_symmetry_2
_geom_bond_publ_flag
C1 C6 1.396(3) . ?
C1 C2 1.421(3) . ?
C1 C7 1.467(3) . ?
C2 O3 1.337(3) . ?
C2 C3 1.395(4) . ?
C3 C4 1.360(4) . ?
C4 C5 1.386(4) . ?
C5 C6 1.371(4) . ?
C5 N1 1.455(3) . ?
C7 O4 1.231(3) . ?
C7 C8 1.484(3) . ?
C8 N2 1.340(3) . ?
C8 C9 1.400(3) . ?
C9 N4 1.326(3) . ?
C9 C10 1.495(4) . ?
C10 F1 1.317(3) . ?
C10 F2 1.322(3) . ?
C10 F3 1.326(3) . ?
N1 O1 1.217(3) . ?
N1 O2 1.216(3) . ?
N2 N3 1.312(3) . ?
N3 N4 1.319(3) . ?

loop_
_geom_hbond_atom_site_label_D
_geom_hbond_atom_site_label_H
_geom_hbond_atom_site_label_A
_geom_hbond_distance_DH
_geom_hbond_distance_HA
_geom_hbond_distance_DA
_geom_hbond_angle_DHA
_geom_hbond_site_symmetry_A
C3 H3 N4 1.00(3) 2.70(3) 3.560(4) 145(2) 4_766
C3 H3 F3 1.00(3) 2.51(3) 3.439(3) 155(2) 4_766
N3 H3N O1 0.80(4) 2.25(4) 2.936(3) 145(4) 3_566
O3 H3O O2 0.99(5) 2.38(4) 2.902(3) 112(3) 2_646
O3 H3O O4 0.99(5) 1.64(4) 2.543(3) 150(4) .
C6 H6 N2 0.85(2) 2.29(2) 2.901(3) 129(2) .

loop_
_geom_torsion_atom_site_label_1
_geom_torsion_atom_site_label_2
_geom_torsion_atom_site_label_3
_geom_torsion_atom_site_label_4
_geom_torsion
_geom_torsion_site_symmetry_1
_geom_torsion_site_symmetry_2
_geom_torsion_site_symmetry_3
_geom_torsion_site_symmetry_4
_geom_torsion_publ_flag
C6 C1 C2 O3 -179.5(2) . . . . ?
C7 C1 C2 O3 -0.6(3) . . . . ?
C6 C1 C2 C3 -0.2(3) . . . . ?
C7 C1 C2 C3 178.7(2) . . . . ?
O3 C2 C3 C4 178.9(2) . . . . ?
C1 C2 C3 C4 -0.5(4) . . . . ?
C2 C3 C4 C5 0.9(4) . . . . ?
C3 C4 C5 C6 -0.6(4) . . . . ?
C3 C4 C5 N1 178.7(3) . . . . ?
C4 C5 C6 C1 0.0(4) . . . . ?
N1 C5 C6 C1 -179.4(2) . . . . ?
C2 C1 C6 C5 0.4(4) . . . . ?
C7 C1 C6 C5 -178.4(2) . . . . ?
C6 C1 C7 O4 -176.9(3) . . . . ?
C2 C1 C7 O4 4.2(4) . . . . ?
C6 C1 C7 C8 4.1(4) . . . . ?
C2 C1 C7 C8 -174.8(2) . . . . ?
O4 C7 C8 N2 169.7(2) . . . . ?
C1 C7 C8 N2 -11.2(4) . . . . ?
O4 C7 C8 C9 -9.1(4) . . . . ?
C1 C7 C8 C9 169.9(2) . . . . ?
N2 C8 C9 N4 0.3(3) . . . . ?
C7 C8 C9 N4 179.3(2) . . . . ?
N2 C8 C9 C10 178.9(3) . . . . ?
C7 C8 C9 C10 -2.1(5) . . . . ?
N4 C9 C10 F1 126.8(3) . . . . ?
C8 C9 C10 F1 -51.7(4) . . . . ?
N4 C9 C10 F2 -113.1(3) . . . . ?
C8 C9 C10 F2 68.4(4) . . . . ?
N4 C9 C10 F3 6.8(4) . . . . ?
C8 C9 C10 F3 -171.7(3) . . . . ?
C6 C5 N1 O1 10.9(4) . . . . ?
C4 C5 N1 O1 -168.4(3) . . . . ?
C6 C5 N1 O2 -168.6(3) . . . . ?
C4 C5 N1 O2 12.1(4) . . . . ?
C9 C8 N2 N3 -0.1(3) . . . . ?
C7 C8 N2 N3 -179.1(2) . . . . ?
C8 N2 N3 N4 -0.2(3) . . . . ?
N2 N3 N4 C9 0.3(3) . . . . ?
C8 C9 N4 N3 -0.4(3) . . . . ?
C10 C9 N4 N3 -179.2(2) . . . . ?
